data_7213678
loop_
_publ_author_name
'Li, Shaobin'
'Ma, Huiyuan'
'Pang, Haijun'
'Zhang, Zhuanfang'
'Yu, Yan'
'Liu, Heng'
'Yu, Tingting'

_publ_section_title
;
 Tuning the dimension of POM-based inorganic--organic hybrids from 3D
 self-penetrating framework to 1D poly-pendant chain via changing POM
 clusters and introducing secondary spacers
;
_journal_issue 10
_journal_name_full CrystEngComm
_journal_page_first 2045
_journal_paper_doi 10.1039/c3ce42064g
_journal_volume 16
_journal_year 2014
_chemical_formula_moiety 'C30 H22 Cu5 Mo8 N36 O28'
_chemical_formula_sum 'C30 H22 Cu5 Mo8 N36 O28'
_chemical_formula_weight 2420.08
_chemical_name_systematic
; 
 ? 
;
_space_group_IT_number 2
_symmetry_cell_setting triclinic
_symmetry_space_group_name_Hall '-P 1'
_symmetry_space_group_name_H-M 'P -1'
_atom_sites_solution_hydrogens geom
_atom_sites_solution_primary direct
_atom_sites_solution_secondary difmap
_audit_creation_method SHELXL-97
_cell_angle_alpha 70.921(1)
_cell_angle_beta 86.690(1)
_cell_angle_gamma 89.694(1)
_cell_formula_units_Z 1
_cell_length_a 11.0152(5)
_cell_length_b 11.7744(5)
_cell_length_c 12.4173(6)
_cell_measurement_reflns_used 8611
_cell_measurement_temperature 293(2)
_cell_measurement_theta_max 28.38
_cell_measurement_theta_min 2.46
_cell_volume 1519.33(12)
_computing_cell_refinement 'Bruker SMART'
_computing_data_collection 'Bruker SMART'
_computing_data_reduction 'Bruker SMART'
_computing_molecular_graphics 'Bruker SHELXTL'
_computing_publication_material 'Bruker SHELXTL'
_computing_structure_refinement 'Bruker SHELXTL'
_computing_structure_solution 'Bruker SHELXTL'
_diffrn_ambient_temperature 293(2)
_diffrn_measured_fraction_theta_full 0.954
_diffrn_measured_fraction_theta_max 0.954
_diffrn_radiation_monochromator graphite
_diffrn_radiation_source 'fine-focus sealed tube'
_diffrn_radiation_type MoK\a
_diffrn_radiation_wavelength 0.71073
_diffrn_reflns_av_R_equivalents 0.0128
_diffrn_reflns_av_sigmaI/netI 0.0179
_diffrn_reflns_limit_h_max 13
_diffrn_reflns_limit_h_min -12
_diffrn_reflns_limit_k_max 14
_diffrn_reflns_limit_k_min -14
_diffrn_reflns_limit_l_max 14
_diffrn_reflns_limit_l_min -14
_diffrn_reflns_number 10394
_diffrn_reflns_theta_full 25.25
_diffrn_reflns_theta_max 25.25
_diffrn_reflns_theta_min 2.59
_exptl_absorpt_coefficient_mu 3.414
_exptl_absorpt_correction_T_max 0.541
_exptl_absorpt_correction_T_min 0.458
_exptl_absorpt_correction_type multi-scan
_exptl_absorpt_process_details '(SADABS; Sheldrick, 2003)'
_exptl_crystal_density_diffrn 2.641
_exptl_crystal_density_method 'not measured'
_exptl_crystal_F_000 1155.0
_exptl_crystal_size_max 0.24
_exptl_crystal_size_mid 0.22
_exptl_crystal_size_min 0.18
_refine_diff_density_max 1.597
_refine_diff_density_min -0.486
_refine_diff_density_rms 0.083
_refine_ls_extinction_method none
_refine_ls_goodness_of_fit_ref 1.018
_refine_ls_hydrogen_treatment constr
_refine_ls_matrix_type full
_refine_ls_number_parameters 487
_refine_ls_number_reflns 5248
_refine_ls_number_restraints 0
_refine_ls_restrained_S_all 1.018
_refine_ls_R_factor_all 0.0216
_refine_ls_R_factor_gt 0.0198
_refine_ls_shift/su_max 0.002
_refine_ls_shift/su_mean 0.000
_refine_ls_structure_factor_coef Fsqd
_refine_ls_weighting_details 'calc w=1/[\s^2^(Fo^2^)+(0.0258P)^2^+2.8386P] where P=(Fo^2^+2Fc^2^)/3'
_refine_ls_weighting_scheme calc
_refine_ls_wR_factor_gt 0.0525
_refine_ls_wR_factor_ref 0.0538
_reflns_number_gt 4922
_reflns_number_total 5503
_reflns_threshold_expression >2sigma(I)
_cod_data_source_file c3ce42064g.txt
_cod_data_source_block compound1
_cod_depositor_comments
;
The following automatic conversions were performed:

'_symmetry_cell_setting' value 'Triclinic' changed to 'triclinic'
according to
/usr/data/users/saulius/automatic-downloads/current/RSC/lib/dictionaries/cif_core.dic
dictionary named 'cif_core.dic' version 2.4.2 from 2011-04-26.

Automatic conversion script
Id: cif_fix_values 2281 2013-09-26 08:29:07Z andrius 
;
_cod_original_sg_symbol_H-M 'P-1   '
_cod_database_code 7213678

loop_
_symmetry_equiv_pos_as_xyz
'x, y, z'
'-x, -y, -z'

loop_
_atom_site_label
_atom_site_type_symbol
_atom_site_fract_x
_atom_site_fract_y
_atom_site_fract_z
_atom_site_U_iso_or_equiv
_atom_site_adp_type
_atom_site_occupancy
_atom_site_symmetry_multiplicity
_atom_site_calc_flag
_atom_site_refinement_flags
Mo5 Mo 1.20276(2) 0.24232(2) 0.33736(2) 0.01951(7) Uani 1 1 d .
Mo2 Mo 1.14771(2) -0.05934(2) 0.48083(2) 0.01767(7) Uani 1 1 d .
Mo3 Mo 1.02905(2) -0.12346(2) 0.73617(2) 0.01927(7) Uani 1 1 d .
Mo4 Mo 0.91894(2) -0.17615(2) 0.40139(2) 0.02078(7) Uani 1 1 d .
Cu2 Cu 0.5000 0.5000 0.5000 0.02699(13) Uani 1 2 d S
Cu4 Cu 1.0000 0.0000 1.0000 0.02562(13) Uani 1 2 d S
Cu3 Cu 0.5000 1.0000 0.5000 0.02661(13) Uani 1 2 d S
Cu1 Cu 1.01723(3) 0.47526(3) 0.17074(3) 0.02283(9) Uani 1 1 d .
O13 O 1.11878(19) 0.37423(19) 0.29581(18) 0.0252(5) Uani 1 1 d .
O1 O 1.0988(2) -0.2591(2) 0.7681(2) 0.0305(5) Uani 1 1 d .
O3 O 0.9979(2) -0.3059(2) 0.4316(2) 0.0348(6) Uani 1 1 d .
O10 O 1.13677(19) 0.17406(19) 0.23349(17) 0.0239(5) Uani 1 1 d .
O5 O 1.06095(18) -0.06361(19) 0.35037(17) 0.0208(4) Uani 1 1 d .
O9 O 1.26179(19) 0.04684(19) 0.40805(18) 0.0243(5) Uani 1 1 d .
O6 O 1.15033(18) -0.02187(19) 0.62289(17) 0.0204(4) Uani 1 1 d .
O2 O 1.2178(2) -0.1929(2) 0.5177(2) 0.0293(5) Uani 1 1 d .
O11 O 1.3453(2) 0.2836(2) 0.2812(2) 0.0305(5) Uani 1 1 d .
O12 O 1.21889(19) 0.22555(19) 0.49249(18) 0.0237(5) Uani 1 1 d .
O7 O 1.0534(2) -0.0733(2) 0.84710(18) 0.0280(5) Uani 1 1 d .
O8 O 0.97059(18) -0.11974(18) 0.55980(17) 0.0200(4) Uani 1 1 d .
O4 O 0.8539(2) -0.1652(2) 0.27852(19) 0.0322(5) Uani 1 1 d .
N8 N 0.8734(2) 0.4856(2) 0.2778(2) 0.0226(6) Uani 1 1 d .
N7 N 0.8818(2) 0.5129(2) 0.0596(2) 0.0224(6) Uani 1 1 d .
N4 N 0.5151(2) 0.6749(2) 0.4546(2) 0.0264(6) Uani 1 1 d .
N13 N 1.1396(2) 0.4715(2) 0.0490(2) 0.0264(6) Uani 1 1 d .
N3 N 0.5738(2) 1.0611(2) 0.3361(2) 0.0230(6) Uani 1 1 d .
N2 N 0.9584(2) 0.1618(2) 0.9071(2) 0.0271(6) Uani 1 1 d .
N20 N 0.8281(2) -0.0341(2) 0.9571(2) 0.0262(6) Uani 1 1 d .
N6 N 0.5110(2) 0.8472(2) 0.4720(2) 0.0232(6) Uani 1 1 d .
N16 N 0.4834(2) 0.7326(2) 0.5262(2) 0.0258(6) Uani 1 1 d .
N9 N 1.0036(3) 0.2713(3) 0.8843(3) 0.0327(7) Uani 1 1 d .
C2 C 0.7647(3) 0.5031(3) 0.2307(3) 0.0230(7) Uani 1 1 d .
N11 N 0.9206(3) 0.3474(3) 0.8306(3) 0.0349(7) Uani 1 1 d .
N22 N 1.3151(3) 0.4679(3) -0.0373(2) 0.0381(8) Uani 1 1 d .
N10 N 0.8209(3) 0.2885(3) 0.8180(3) 0.0372(7) Uani 1 1 d .
N21 N 1.2579(3) 0.4609(3) 0.0631(2) 0.0385(8) Uani 1 1 d .
C10 C 0.5605(3) 0.8547(3) 0.3682(3) 0.0211(6) Uani 1 1 d .
N17 N 0.5643(2) 0.7481(2) 0.3540(2) 0.0267(6) Uani 1 1 d .
C1 C 0.7725(3) 0.5164(3) 0.1098(3) 0.0240(7) Uani 1 1 d .
C12 C 0.5979(3) 0.9731(3) 0.2917(3) 0.0218(6) Uani 1 1 d .
C11 C 0.5994(3) 1.1734(3) 0.2692(3) 0.0286(7) Uani 1 1 d .
H11 H 0.5850 1.2369 0.2970 0.034 Uiso 1 1 calc R
C15 C 0.8472(3) 0.1736(3) 0.8665(3) 0.0283(7) Uani 1 1 d .
N18 N 0.6741(3) 1.1097(3) 0.1141(2) 0.0342(7) Uani 1 1 d .
C13 C 0.6497(3) 0.9984(3) 0.1817(3) 0.0279(7) Uani 1 1 d .
H13 H 0.6679 0.9350 0.1546 0.033 Uiso 1 1 calc R
C16 C 0.7772(3) 0.0639(3) 0.8863(3) 0.0301(7) Uani 1 1 d .
C14 C 0.6474(3) 1.1959(3) 0.1586(3) 0.0330(8) Uani 1 1 d .
H14 H 0.6618 1.2753 0.1132 0.040 Uiso 1 1 calc R
C18 C 0.7704(3) -0.1385(3) 0.9797(3) 0.0317(8) Uani 1 1 d .
H18 H 0.8040 -0.2079 1.0279 0.038 Uiso 1 1 calc R
N19 N 0.6107(3) -0.0509(3) 0.8617(4) 0.0542(10) Uani 1 1 d .
C19 C 0.6617(3) -0.1462(4) 0.9332(4) 0.0418(9) Uani 1 1 d .
H19 H 0.6226 -0.2206 0.9525 0.050 Uiso 1 1 calc R
C17 C 0.6690(4) 0.0535(4) 0.8387(4) 0.0484(11) Uani 1 1 d .
H17 H 0.6359 0.1222 0.7889 0.058 Uiso 1 1 calc R
C30 C 0.8751(3) 0.4765(3) 0.3865(3) 0.0292(7) Uani 1 1 d .
H30 H 0.9489 0.4670 0.4209 0.035 Uiso 1 1 calc R
N1 N 0.6609(2) 0.4963(2) 0.4050(2) 0.0263(6) Uani 1 1 d .
C33 C 0.7681(3) 0.4807(3) 0.4506(3) 0.0310(8) Uani 1 1 d .
H33 H 0.7720 0.4724 0.5274 0.037 Uiso 1 1 calc R
C31 C 0.6591(3) 0.5091(3) 0.2934(3) 0.0280(7) Uani 1 1 d .
H31 H 0.5856 0.5221 0.2582 0.034 Uiso 1 1 calc R
O1W O 0.6250(3) 0.4721(3) 0.6831(3) 0.0573(8) Uani 1 1 d .

loop_
_atom_site_aniso_label
_atom_site_aniso_U_11
_atom_site_aniso_U_22
_atom_site_aniso_U_33
_atom_site_aniso_U_23
_atom_site_aniso_U_13
_atom_site_aniso_U_12
Mo5 0.01808(13) 0.02035(14) 0.01938(13) -0.00587(11) 0.00090(10) 0.00001(10)
Mo2 0.01619(12) 0.01940(13) 0.01834(13) -0.00768(10) 0.00025(10) 0.00311(10)
Mo3 0.02161(14) 0.02046(14) 0.01601(13) -0.00629(11) -0.00135(10) 0.00128(10)
Mo4 0.02311(14) 0.02034(14) 0.02075(14) -0.00963(11) 0.00106(10) -0.00038(10)
Cu2 0.0316(3) 0.0177(3) 0.0321(3) -0.0121(2) 0.0184(2) -0.0040(2)
Cu4 0.0244(3) 0.0258(3) 0.0265(3) -0.0076(2) -0.0062(2) 0.0005(2)
Cu3 0.0365(3) 0.0188(3) 0.0268(3) -0.0126(2) 0.0110(2) -0.0036(2)
Cu1 0.01912(19) 0.0288(2) 0.01962(19) -0.00753(16) 0.00421(15) 0.00408(15)
O13 0.0254(11) 0.0241(11) 0.0248(11) -0.0065(9) -0.0003(9) 0.0027(9)
O1 0.0344(13) 0.0253(12) 0.0318(13) -0.0087(10) -0.0057(10) 0.0069(10)
O3 0.0365(13) 0.0257(12) 0.0432(15) -0.0129(11) -0.0004(11) 0.0048(10)
O10 0.0255(11) 0.0272(12) 0.0193(11) -0.0089(9) 0.0027(9) -0.0022(9)
O5 0.0222(11) 0.0227(11) 0.0189(10) -0.0089(9) 0.0005(8) 0.0023(8)
O9 0.0213(11) 0.0259(12) 0.0264(11) -0.0104(9) 0.0029(9) 0.0000(9)
O6 0.0190(10) 0.0234(11) 0.0197(10) -0.0083(9) -0.0018(8) 0.0015(8)
O2 0.0284(12) 0.0257(12) 0.0350(13) -0.0113(10) -0.0041(10) 0.0080(9)
O11 0.0209(11) 0.0344(13) 0.0337(13) -0.0087(11) 0.0038(10) -0.0017(9)
O12 0.0223(11) 0.0270(12) 0.0225(11) -0.0089(9) -0.0004(9) -0.0039(9)
O7 0.0324(12) 0.0334(13) 0.0204(11) -0.0118(10) -0.0019(9) -0.0004(10)
O8 0.0195(10) 0.0203(10) 0.0202(10) -0.0069(9) 0.0001(8) 0.0012(8)
O4 0.0360(13) 0.0378(14) 0.0264(12) -0.0152(11) -0.0025(10) -0.0026(11)
N8 0.0240(13) 0.0191(13) 0.0231(13) -0.0062(11) 0.0064(11) 0.0022(10)
N7 0.0209(13) 0.0241(13) 0.0209(13) -0.0064(11) 0.0040(10) 0.0035(10)
N4 0.0277(14) 0.0212(14) 0.0326(15) -0.0135(12) 0.0088(12) -0.0019(11)
N13 0.0209(13) 0.0342(15) 0.0219(14) -0.0068(12) 0.0032(11) 0.0039(11)
N3 0.0223(13) 0.0236(14) 0.0260(14) -0.0124(11) 0.0015(11) 0.0013(10)
N2 0.0276(14) 0.0274(15) 0.0267(14) -0.0095(12) -0.0006(11) 0.0010(11)
N20 0.0253(14) 0.0301(15) 0.0243(14) -0.0109(12) 0.0011(11) 0.0019(11)
N6 0.0252(13) 0.0195(13) 0.0272(14) -0.0118(11) 0.0032(11) 0.0000(10)
N16 0.0276(14) 0.0224(14) 0.0296(14) -0.0129(12) 0.0071(11) -0.0006(11)
N9 0.0323(15) 0.0263(15) 0.0404(17) -0.0123(13) -0.0008(13) -0.0009(12)
C2 0.0230(15) 0.0207(15) 0.0239(16) -0.0067(13) 0.0060(13) 0.0002(12)
N11 0.0352(16) 0.0242(15) 0.0430(18) -0.0090(13) 0.0043(14) 0.0015(12)
N22 0.0230(14) 0.061(2) 0.0264(15) -0.0105(15) 0.0039(12) 0.0066(14)
N10 0.0320(16) 0.0303(16) 0.0455(18) -0.0072(14) -0.0023(14) 0.0039(13)
N21 0.0219(14) 0.064(2) 0.0262(15) -0.0106(15) 0.0014(12) 0.0075(14)
C10 0.0188(14) 0.0230(16) 0.0234(15) -0.0103(13) -0.0001(12) 0.0020(12)
N17 0.0331(15) 0.0223(14) 0.0263(14) -0.0111(12) 0.0052(12) -0.0016(11)
C1 0.0204(15) 0.0260(16) 0.0242(16) -0.0075(13) 0.0058(13) 0.0024(12)
C12 0.0198(15) 0.0224(16) 0.0260(16) -0.0114(13) -0.0029(12) 0.0018(12)
C11 0.0300(17) 0.0216(16) 0.0343(18) -0.0102(14) 0.0027(14) 0.0003(13)
C15 0.0253(16) 0.0309(18) 0.0278(17) -0.0084(14) -0.0019(13) 0.0036(13)
N18 0.0355(16) 0.0366(17) 0.0283(15) -0.0082(13) 0.0038(13) -0.0014(13)
C13 0.0302(17) 0.0294(18) 0.0261(17) -0.0128(14) 0.0029(14) 0.0031(14)
C16 0.0282(17) 0.0310(18) 0.0311(18) -0.0103(15) -0.0013(14) 0.0005(14)
C14 0.0333(18) 0.0266(18) 0.0340(19) -0.0036(15) 0.0035(15) -0.0037(14)
C18 0.0297(18) 0.0299(18) 0.0385(19) -0.0158(16) 0.0013(15) -0.0024(14)
N19 0.0386(19) 0.049(2) 0.074(3) -0.0157(19) -0.0197(18) -0.0062(16)
C19 0.0326(19) 0.039(2) 0.057(3) -0.020(2) -0.0024(18) -0.0051(16)
C17 0.036(2) 0.044(2) 0.060(3) -0.009(2) -0.0187(19) 0.0018(17)
C30 0.0308(18) 0.0332(18) 0.0261(17) -0.0135(15) -0.0002(14) 0.0047(14)
N1 0.0303(15) 0.0198(13) 0.0287(15) -0.0102(11) 0.0129(12) -0.0020(11)
C33 0.040(2) 0.0300(18) 0.0235(17) -0.0110(14) 0.0061(15) 0.0016(15)
C31 0.0233(16) 0.0318(18) 0.0284(17) -0.0103(14) 0.0062(13) 0.0017(13)
O1W 0.0393(16) 0.0595(19) 0.085(2) -0.0428(18) 0.0154(15) -0.0094(14)

loop_
_atom_type_symbol
_atom_type_description
_atom_type_scat_dispersion_real
_atom_type_scat_dispersion_imag
_atom_type_scat_source
C C 0.0033 0.0016 'International Tables Vol C Tables 4.2.6.8 and 6.1.1.4'
H H 0.0000 0.0000 'International Tables Vol C Tables 4.2.6.8 and 6.1.1.4'
N N 0.0061 0.0033 'International Tables Vol C Tables 4.2.6.8 and 6.1.1.4'
O O 0.0106 0.0060 'International Tables Vol C Tables 4.2.6.8 and 6.1.1.4'
Cu Cu 0.3201 1.2651 'International Tables Vol C Tables 4.2.6.8 and 6.1.1.4'
Mo Mo -1.6832 0.6857 'International Tables Vol C Tables 4.2.6.8 and 6.1.1.4'

loop_
_geom_angle_atom_site_label_1
_geom_angle_atom_site_label_2
_geom_angle_atom_site_label_3
_geom_angle
_geom_angle_site_symmetry_1
_geom_angle_site_symmetry_3
O11 Mo5 O13 105.18(11) . .
O11 Mo5 O12 101.65(10) . .
O13 Mo5 O12 99.76(10) . .
O11 Mo5 O10 103.49(11) . .
O13 Mo5 O10 95.89(10) . .
O12 Mo5 O10 145.62(9) . .
O11 Mo5 O9 90.16(9) . .
O13 Mo5 O9 164.49(9) . .
O12 Mo5 O9 78.87(9) . .
O10 Mo5 O9 77.99(9) . .
O11 Mo5 O8 161.27(9) . 2_756
O13 Mo5 O8 93.55(8) . 2_756
O12 Mo5 O8 74.64(8) . 2_756
O10 Mo5 O8 73.99(8) . 2_756
O9 Mo5 O8 71.12(7) . 2_756
O2 Mo2 O9 105.06(11) . .
O2 Mo2 O5 101.70(10) . .
O9 Mo2 O5 98.76(9) . .
O2 Mo2 O6 100.94(10) . .
O9 Mo2 O6 94.77(9) . .
O5 Mo2 O6 149.51(8) . .
O2 Mo2 O8 98.64(10) . .
O9 Mo2 O8 156.13(9) . .
O5 Mo2 O8 78.88(8) . .
O6 Mo2 O8 77.77(8) . .
O2 Mo2 O8 173.91(9) . 2_756
O9 Mo2 O8 80.98(8) . 2_756
O5 Mo2 O8 77.76(8) . 2_756
O6 Mo2 O8 77.56(8) . 2_756
O8 Mo2 O8 75.29(8) . 2_756
O2 Mo2 Mo3 89.99(8) . .
O9 Mo2 Mo3 130.18(7) . .
O5 Mo2 Mo3 124.72(6) . .
O6 Mo2 Mo3 35.41(6) . .
O8 Mo2 Mo3 45.87(5) . .
O8 Mo2 Mo3 85.44(5) 2_756 .
O7 Mo3 O1 105.32(11) . .
O7 Mo3 O10 101.83(10) . 2_756
O1 Mo3 O10 100.47(10) . 2_756
O7 Mo3 O6 98.84(10) . .
O1 Mo3 O6 100.10(10) . .
O10 Mo3 O6 145.67(9) 2_756 .
O7 Mo3 O8 158.70(9) . .
O1 Mo3 O8 95.71(10) . .
O10 Mo3 O8 77.14(8) 2_756 .
O6 Mo3 O8 73.71(8) . .
O7 Mo3 O5 86.50(9) . 2_756
O1 Mo3 O5 167.11(9) . 2_756
O10 Mo3 O5 81.68(8) 2_756 2_756
O6 Mo3 O5 72.51(8) . 2_756
O8 Mo3 O5 72.25(7) . 2_756
O7 Mo3 Mo2 133.87(8) . .
O1 Mo3 Mo2 88.16(8) . .
O10 Mo3 Mo2 119.11(6) 2_756 .
O6 Mo3 Mo2 35.03(6) . .
O8 Mo3 Mo2 41.97(5) . .
O5 Mo3 Mo2 79.80(5) 2_756 .
O4 Mo4 O3 104.11(12) . .
O4 Mo4 O12 100.21(10) . 2_756
O3 Mo4 O12 101.10(11) . 2_756
O4 Mo4 O5 103.52(10) . .
O3 Mo4 O5 97.26(10) . .
O12 Mo4 O5 145.31(9) 2_756 .
O4 Mo4 O8 157.67(10) . .
O3 Mo4 O8 98.21(10) . .
O12 Mo4 O8 75.72(8) 2_756 .
O5 Mo4 O8 72.68(8) . .
O4 Mo4 O6 87.13(10) . 2_756
O3 Mo4 O6 166.03(10) . 2_756
O12 Mo4 O6 84.72(8) 2_756 2_756
O5 Mo4 O6 71.68(8) . 2_756
O8 Mo4 O6 70.71(7) . 2_756
N4 Cu2 N4 180.0 . 2_666
N4 Cu2 N1 89.50(10) . .
N4 Cu2 N1 90.50(10) 2_666 .
N4 Cu2 N1 90.50(10) . 2_666
N4 Cu2 N1 89.50(10) 2_666 2_666
N1 Cu2 N1 180.000(1) . 2_666
N2 Cu4 N2 180.000(1) . 2_757
N2 Cu4 N20 80.62(11) . .
N2 Cu4 N20 99.38(11) 2_757 .
N2 Cu4 N20 99.38(11) . 2_757
N2 Cu4 N20 80.62(11) 2_757 2_757
N20 Cu4 N20 180.000(1) . 2_757
N2 Cu4 O7 96.97(10) . .
N2 Cu4 O7 83.03(10) 2_757 .
N20 Cu4 O7 80.14(9) . .
N20 Cu4 O7 99.86(9) 2_757 .
N2 Cu4 O7 83.03(10) . 2_757
N2 Cu4 O7 96.97(10) 2_757 2_757
N20 Cu4 O7 99.86(9) . 2_757
N20 Cu4 O7 80.14(9) 2_757 2_757
O7 Cu4 O7 180.00(5) . 2_757
N6 Cu3 N6 180.00(14) 2_676 .
N6 Cu3 N3 98.53(11) 2_676 .
N6 Cu3 N3 81.47(11) . .
N6 Cu3 N3 81.47(11) 2_676 2_676
N6 Cu3 N3 98.53(11) . 2_676
N3 Cu3 N3 180.000(1) . 2_676
N13 Cu1 O13 92.99(10) . .
N13 Cu1 N8 171.58(11) . .
O13 Cu1 N8 94.92(10) . .
N13 Cu1 N7 91.65(10) . .
O13 Cu1 N7 157.29(10) . .
N8 Cu1 N7 79.94(10) . .
N13 Cu1 N11 92.93(12) . 2_766
O13 Cu1 N11 97.92(10) . 2_766
N8 Cu1 N11 88.82(11) . 2_766
N7 Cu1 N11 104.03(11) . 2_766
Mo5 O13 Cu1 142.63(13) . .
Mo3 O10 Mo5 116.25(11) 2_756 .
Mo2 O5 Mo4 110.36(10) . .
Mo2 O5 Mo3 110.08(9) . 2_756
Mo4 O5 Mo3 103.29(8) . 2_756
Mo2 O9 Mo5 116.50(10) . .
Mo2 O6 Mo3 109.55(10) . .
Mo2 O6 Mo4 111.39(9) . 2_756
Mo3 O6 Mo4 102.98(8) . 2_756
Mo5 O12 Mo4 119.47(11) . 2_756
Mo3 O7 Cu4 156.59(13) . .
Mo2 O8 Mo3 92.16(7) . .
Mo2 O8 Mo4 91.08(7) . .
Mo3 O8 Mo4 163.49(10) . .
Mo2 O8 Mo2 104.71(8) . 2_756
Mo3 O8 Mo2 97.23(8) . 2_756
Mo4 O8 Mo2 97.58(7) . 2_756
Mo2 O8 Mo5 163.98(10) . 2_756
Mo3 O8 Mo5 86.10(7) . 2_756
Mo4 O8 Mo5 86.32(7) . 2_756
Mo2 O8 Mo5 91.31(7) 2_756 2_756
C30 N8 C2 117.2(3) . .
C30 N8 Cu1 127.6(2) . .
C2 N8 Cu1 115.2(2) . .
C1 N7 N13 104.6(3) . 2_765
C1 N7 Cu1 113.1(2) . .
N13 N7 Cu1 142.1(2) 2_765 .
N16 N4 N17 112.8(2) . .
N16 N4 Cu2 121.1(2) . .
N17 N4 Cu2 125.9(2) . .
N21 N13 N7 109.9(2) . 2_765
N21 N13 Cu1 123.7(2) . .
N7 N13 Cu1 126.2(2) 2_765 .
C11 N3 C12 117.1(3) . .
C11 N3 Cu3 129.4(2) . .
C12 N3 Cu3 113.4(2) . .
N9 N2 C15 106.9(3) . .
N9 N2 Cu4 136.7(2) . .
C15 N2 Cu4 115.5(2) . .
C18 N20 C16 117.6(3) . .
C18 N20 Cu4 129.0(2) . .
C16 N20 Cu4 112.9(2) . .
N16 N6 C10 107.1(2) . .
N16 N6 Cu3 138.5(2) . .
C10 N6 Cu3 114.3(2) . .
N4 N16 N6 106.1(2) . .
N2 N9 N11 107.2(3) . .
N8 C2 C31 121.7(3) . .
N8 C2 C1 113.3(3) . .
C31 C2 C1 125.0(3) . .
N9 N11 N10 111.1(3) . .
N9 N11 Cu1 105.2(2) . 2_766
N10 N11 Cu1 141.8(2) . 2_766
C1 N22 N21 105.1(3) 2_765 .
C15 N10 N11 103.8(3) . .
N13 N21 N22 108.4(3) . .
N17 C10 N6 111.4(3) . .
N17 C10 C12 131.1(3) . .
N6 C10 C12 117.4(3) . .
C10 N17 N4 102.5(2) . .
N22 C1 N7 111.9(3) 2_765 .
N22 C1 C2 129.8(3) 2_765 .
N7 C1 C2 118.2(3) . .
N3 C12 C13 121.1(3) . .
N3 C12 C10 113.2(3) . .
C13 C12 C10 125.6(3) . .
N3 C11 C14 120.3(3) . .
N10 C15 N2 111.0(3) . .
N10 C15 C16 132.1(3) . .
N2 C15 C16 116.8(3) . .
C13 N18 C14 115.8(3) . .
N18 C13 C12 122.2(3) . .
N20 C16 C17 120.1(3) . .
N20 C16 C15 113.6(3) . .
C17 C16 C15 126.3(3) . .
N18 C14 C11 123.4(3) . .
N20 C18 C19 121.2(3) . .
C19 N19 C17 116.5(3) . .
N19 C19 C18 122.2(4) . .
N19 C17 C16 122.4(4) . .
N8 C30 C33 121.2(3) . .
C33 N1 C31 117.4(3) . .
C33 N1 Cu2 122.2(2) . .
C31 N1 Cu2 120.4(2) . .
N1 C33 C30 121.7(3) . .
N1 C31 C2 120.8(3) . .

loop_
_geom_bond_atom_site_label_1
_geom_bond_atom_site_label_2
_geom_bond_distance
_geom_bond_site_symmetry_2
Mo5 O11 1.687(2) .
Mo5 O13 1.746(2) .
Mo5 O12 1.890(2) .
Mo5 O10 1.905(2) .
Mo5 O9 2.285(2) .
Mo5 O8 2.430(2) 2_756
Mo2 O2 1.684(2) .
Mo2 O9 1.762(2) .
Mo2 O5 1.942(2) .
Mo2 O6 1.955(2) .
Mo2 O8 2.148(2) .
Mo2 O8 2.398(2) 2_756
Mo2 Mo3 3.2092(4) .
Mo3 O7 1.701(2) .
Mo3 O1 1.705(2) .
Mo3 O10 1.902(2) 2_756
Mo3 O6 1.973(2) .
Mo3 O8 2.305(2) .
Mo3 O5 2.354(2) 2_756
Mo4 O4 1.689(2) .
Mo4 O3 1.697(2) .
Mo4 O12 1.912(2) 2_756
Mo4 O5 1.991(2) .
Mo4 O8 2.371(2) .
Mo4 O6 2.379(2) 2_756
Cu2 N4 1.955(3) .
Cu2 N4 1.955(3) 2_666
Cu2 N1 2.080(3) .
Cu2 N1 2.080(3) 2_666
Cu4 N2 1.945(3) .
Cu4 N2 1.945(3) 2_757
Cu4 N20 2.072(3) .
Cu4 N20 2.072(3) 2_757
Cu4 O7 2.373(2) .
Cu4 O7 2.373(2) 2_757
Cu3 N6 1.943(3) 2_676
Cu3 N6 1.943(3) .
Cu3 N3 2.044(3) .
Cu3 N3 2.044(3) 2_676
Cu1 N13 1.978(3) .
Cu1 O13 2.014(2) .
Cu1 N8 2.038(2) .
Cu1 N7 2.039(3) .
Cu1 N11 2.196(3) 2_766
O10 Mo3 1.902(2) 2_756
O5 Mo3 2.354(2) 2_756
O6 Mo4 2.379(2) 2_756
O12 Mo4 1.912(2) 2_756
O8 Mo2 2.398(2) 2_756
O8 Mo5 2.430(2) 2_756
N8 C30 1.319(4) .
N8 C2 1.349(4) .
N7 C1 1.330(4) .
N7 N13 1.334(4) 2_765
N4 N16 1.315(4) .
N4 N17 1.349(4) .
N13 N21 1.325(4) .
N13 N7 1.334(4) 2_765
N3 C11 1.333(4) .
N3 C12 1.342(4) .
N2 N9 1.320(4) .
N2 C15 1.341(4) .
N20 C18 1.326(4) .
N20 C16 1.344(4) .
N6 N16 1.324(4) .
N6 C10 1.346(4) .
N9 N11 1.324(4) .
C2 C31 1.376(4) .
C2 C1 1.456(4) .
N11 N10 1.345(4) .
N11 Cu1 2.196(3) 2_766
N22 C1 1.329(4) 2_765
N22 N21 1.342(4) .
N10 C15 1.327(4) .
C10 N17 1.323(4) .
C10 C12 1.453(4) .
C1 N22 1.329(4) 2_765
C12 C13 1.388(4) .
C11 C14 1.384(5) .
C15 C16 1.450(5) .
N18 C13 1.325(4) .
N18 C14 1.329(5) .
C16 C17 1.383(5) .
C18 C19 1.375(5) .
N19 C19 1.328(5) .
N19 C17 1.328(5) .
C30 C33 1.394(5) .
N1 C33 1.325(5) .
N1 C31 1.345(4) .
